data_1101135
loop_
_publ_author_name
'Jorge A. R. Navarro'
'M. Angustias Romero'
'Juan M. Salas'
'Miguel Quir\'os'

_publ_section_title
;
 Kinetically and thermodynamically controlled formation of
 homo- and heterobinuclear platinum(II) and palladium(II)
 complexes supported by bidentate triazolopyrimidine ligands
;
_journal_name_full 'Inorganic Chemistry'
_journal_page_first 3277
_journal_page_last 3283
_journal_paper_doi 10.1021/ic9609214
_journal_volume 36
_journal_year 1997
_chemical_formula_sum 'C22 H26 N14 O9 Pd Pt'
_chemical_formula_weight 825.62
_space_group_crystal_system monoclinic
_space_group_IT_number 14
_space_group_name_Hall '-P 2ybc'
_space_group_name_H-M_alt 'P 1 21/c 1'
_cell_angle_alpha 90.00000
_cell_angle_beta 118.08(1)
_cell_angle_gamma 90.00000
_cell_formula_units_Z 4
_cell_length_a 13.752(1)
_cell_length_b 12.5658(8)
_cell_length_c 19.215(1)
_cell_measurement_temperature 293
_cell_volume 2929.5(4)
_diffrn_ambient_temperature 293
_exptl_crystal_density_diffrn 1.87
_refine_ls_R_factor_obs 0.030
_refine_ls_wR_factor_obs 0.040
_cod_depositor_comments
;
 Updating space group information and adding the symmetry operation list.

 Antanas Vaitkus,
 2018-06-15

 Marking attached hydrogen atoms.

 Antanas Vaitkus,
 2017-09-09

The following automatic conversions were performed:
'_symmetry_cell_setting' value 'Monoclinic' changed to 'monoclinic'
according to '/home/saulius/struct/CIF-dictionaries/cif_core.dic'
dictionary named 'cif_core.dic' version 2.4.1 from 2010-06-29.

Automatic conversion script
Id: cif_fix_enum 1527 2010-12-29 10:47:43Z saulius 
;
_cod_original_sg_symbol_H-M 'P 21/c'
_cod_original_formula_sum 'C22 H26 N14 O9 Pd Pt '
_cod_database_code 1101135

loop_
_space_group_symop_id
_space_group_symop_operation_xyz
1 x,y,z
2 -x,y+1/2,-z+1/2
3 -x,-y,-z
4 x,-y+1/2,z+1/2

loop_
_atom_site_aniso_label
_atom_site_aniso_U_11
_atom_site_aniso_U_22
_atom_site_aniso_U_33
_atom_site_aniso_U_12
_atom_site_aniso_U_13
_atom_site_aniso_U_23
Pt 0.0349(1) 0.0268(1) 0.0300(1) 0.0016(1) 0.0180(1) 0.00467(9)
N1M 0.068(4) 0.034(3) 0.050(3) 0.009(3) 0.037(3) 0.013(2)
N2M 0.060(4) 0.040(3) 0.063(4) 0.012(3) 0.045(3) 0.013(3)
Pd 0.0311(2) 0.0295(2) 0.0221(2) 0.0013(2) 0.0094(2) 0.0000(2)
N1P 0.039(3) 0.033(3) 0.032(3) 0.002(2) 0.015(2) -0.004(2)
C2P 0.041(3) 0.042(4) 0.039(3) -0.007(3) 0.018(3) -0.006(3)
C3P 0.060(4) 0.056(4) 0.035(3) 0.012(3) 0.019(3) -0.005(3)
C4P 0.070(5) 0.054(5) 0.066(5) 0.007(4) 0.025(4) -0.019(4)
C5P 0.061(4) 0.038(4) 0.060(5) 0.020(3) 0.015(4) 0.002(3)
C6P 0.042(4) 0.042(4) 0.039(3) 0.006(3) 0.007(3) 0.002(3)
N1Q 0.036(3) 0.040(3) 0.030(3) 0.002(2) 0.010(2) 0.003(2)
C2Q 0.043(3) 0.046(4) 0.033(3) 0.004(3) 0.014(3) -0.001(3)
C3Q 0.077(5) 0.066(5) 0.036(4) 0.005(4) 0.030(4) -0.001(4)
C4Q 0.098(7) 0.070(5) 0.037(4) 0.019(5) 0.027(4) 0.018(4)
C5Q 0.100(7) 0.057(5) 0.034(4) 0.007(5) 0.018(4) 0.016(4)
C6Q 0.056(4) 0.043(4) 0.041(4) 0.004(3) 0.018(3) 0.006(3)
N1A 0.052(3) 0.036(3) 0.046(3) -0.003(3) 0.022(3) -0.008(3)
C2A 0.041(3) 0.034(3) 0.040(3) -0.003(3) 0.015(3) -0.005(3)
N3A 0.041(3) 0.028(2) 0.031(2) 0.001(2) 0.019(2) -0.000(2)
C3AA 0.032(3) 0.030(3) 0.031(3) 0.008(2) 0.015(2) 0.006(2)
N4A 0.037(3) 0.029(3) 0.028(2) 0.003(2) 0.012(2) 0.000(2)
C5A 0.039(3) 0.040(3) 0.033(3) 0.004(3) 0.016(3) 0.003(3)
C51A 0.032(3) 0.061(5) 0.060(4) 0.001(3) 0.016(3) -0.000(4)
C6A 0.038(3) 0.051(4) 0.053(4) 0.009(3) 0.026(3) 0.005(3)
C7A 0.052(4) 0.046(4) 0.039(3) 0.012(3) 0.028(3) 0.004(3)
O7A 0.072(3) 0.049(3) 0.084(4) 0.013(3) 0.050(3) -0.011(3)
N8A 0.045(3) 0.033(3) 0.034(3) 0.004(2) 0.019(2) -0.001(2)
N1B 0.034(3) 0.044(3) 0.028(3) -0.001(2) 0.006(2) 0.008(2)
C2B 0.036(3) 0.041(3) 0.037(3) -0.006(3) 0.011(3) 0.006(3)
N3B 0.032(3) 0.030(2) 0.032(3) 0.001(2) 0.014(2) 0.007(2)
C3AB 0.035(3) 0.027(3) 0.023(3) 0.003(2) 0.012(2) -0.001(2)
N4B 0.033(3) 0.028(2) 0.029(2) -0.002(2) 0.013(2) 0.001(2)
C5B 0.036(3) 0.036(3) 0.037(3) -0.006(3) 0.017(3) -0.002(3)
C51B 0.052(4) 0.057(4) 0.049(4) -0.014(3) 0.024(3) 0.001(3)
C6B 0.046(3) 0.034(3) 0.040(3) -0.003(3) 0.025(3) 0.001(3)
C7B 0.047(3) 0.026(3) 0.034(3) 0.006(3) 0.021(3) 0.003(2)
O7B 0.056(3) 0.045(2) 0.033(2) 0.005(2) 0.018(2) 0.013(2)
N8B 0.039(3) 0.033(3) 0.026(2) 0.002(2) 0.016(2) 0.003(2)
N1N 0.053(4) 0.043(3) 0.056(4) 0.006(3) 0.020(3) 0.013(3)
O1N 0.151(7) 0.084(5) 0.091(5) 0.007(5) 0.065(5) 0.022(4)
O2N 0.082(5) 0.091(5) 0.26(1) 0.025(4) 0.094(7) 0.042(6)
O3N 0.099(6) 0.163(8) 0.099(6) 0.006(6) -0.001(5) 0.058(6)
N2N 0.084(5) 0.059(4) 0.055(4) -0.000(3) 0.049(4) -0.000(3)
O4N 0.137(6) 0.101(5) 0.064(4) -0.017(5) 0.059(4) -0.024(4)
O5N 0.168(8) 0.064(4) 0.091(5) 0.000(4) 0.075(5) -0.024(4)
O6N 0.190(9) 0.106(6) 0.127(7) 0.058(6) 0.077(7) 0.062(6)
O1W 0.136(7) 0.080(5) 0.152(7) -0.038(5) 0.093(6) -0.022(5)

loop_
_atom_site_label
_atom_site_fract_x
_atom_site_fract_y
_atom_site_fract_z
_atom_site_U_iso_or_equiv
_atom_site_thermal_displace_type
_atom_site_attached_hydrogens
Pt 0.06514(2) 0.18821(2) 0.15969(1) 0.0295(1) Uani 0
N1M 0.0806(5) 0.0912(4) 0.2491(3) 0.047(3) Uani 0
H11M 0.0877(5) 0.1444(4) 0.2871(3) 0.077(5) Uiso 0
H12M 0.1460(5) 0.0482(4) 0.2700(3) 0.077(5) Uiso 0
H13M 0.0180(5) 0.0470(4) 0.2378(3) 0.077(5) Uiso 0
N2M -0.0222(5) 0.2966(4) 0.1861(4) 0.048(3) Uani 0
H21M 0.0108(5) 0.3144(4) 0.2411(4) 0.077(5) Uiso 0
H22M -0.0975(5) 0.2762(4) 0.1678(4) 0.077(5) Uiso 0
H23M -0.0193(5) 0.3573(4) 0.1568(4) 0.077(5) Uiso 0
Pd 0.28149(3) 0.31472(3) 0.21726(2) 0.0288(2) Uani 0
N1P 0.2556(4) 0.4520(4) 0.2599(3) 0.035(2) Uani 0
C2P 0.2957(5) 0.4529(5) 0.3391(4) 0.041(3) Uani 0
C3P 0.2938(6) 0.5449(5) 0.3770(4) 0.052(3) Uani 0
H3P 0.3229(6) 0.5453(5) 0.4333(4) 0.077(5) Uiso 0
C4P 0.2507(7) 0.6352(7) 0.3349(5) 0.067(4) Uani 0
H4P 0.2515(7) 0.7002(7) 0.3614(5) 0.077(5) Uiso 0
C5P 0.2059(6) 0.6332(6) 0.2542(5) 0.058(3) Uani 0
H5P 0.1723(6) 0.6957(6) 0.2234(5) 0.077(5) Uiso 0
C6P 0.2104(5) 0.5397(5) 0.2183(4) 0.046(3) Uani 0
H6P 0.1801(5) 0.5378(5) 0.1619(4) 0.077(5) Uiso 0
N1Q 0.3424(4) 0.2737(4) 0.3315(3) 0.038(2) Uani 0
C2Q 0.3414(5) 0.3529(5) 0.3789(4) 0.042(3) Uani 0
C3Q 0.3801(7) 0.3360(7) 0.4586(4) 0.058(4) Uani 0
H3Q 0.3820(7) 0.3938(7) 0.4920(4) 0.077(5) Uiso 0
C4Q 0.4153(7) 0.2381(7) 0.4897(5) 0.070(4) Uani 0
H4Q 0.4415(7) 0.2251(7) 0.5449(5) 0.077(5) Uiso 0
C5Q 0.4128(8) 0.1575(7) 0.4402(4) 0.070(4) Uani 0
H5Q 0.4358(8) 0.0872(7) 0.4609(4) 0.077(5) Uiso 0
C6Q 0.3776(6) 0.1769(5) 0.3616(4) 0.049(3) Uani 0
H6Q 0.3783(6) 0.1206(5) 0.3281(4) 0.077(5) Uiso 0
N1A 0.1988(4) -0.0591(4) 0.0830(3) 0.045(2) Uani 0
C2A 0.1241(5) -0.0100(5) 0.0953(4) 0.040(3) Uani 0
H2A 0.0521(5) -0.0395(5) 0.0788(4) 0.077(5) Uiso 0
N3A 0.1548(4) 0.0848(4) 0.1328(3) 0.033(2) Uani 0
C3AA 0.2600(5) 0.0982(4) 0.1474(3) 0.031(2) Uani 0
N4A 0.3302(4) 0.1760(3) 0.1851(3) 0.032(2) Uani 0
C5A 0.4366(5) 0.1615(5) 0.1976(4) 0.038(3) Uani 0
C51A 0.5202(5) 0.2404(6) 0.2474(4) 0.053(3) Uani 0
H51A 0.5920(5) 0.2272(6) 0.2524(4) 0.077(5) Uiso 0
H52A 0.5236(5) 0.2350(6) 0.2983(4) 0.077(5) Uiso 0
H53A 0.4963(5) 0.3105(6) 0.2265(4) 0.077(5) Uiso 0
C6A 0.4633(5) 0.0763(5) 0.1650(4) 0.045(3) Uani 0
H6A 0.5375(5) 0.0719(5) 0.1730(4) 0.077(5) Uiso 0
C7A 0.3896(5) -0.0052(5) 0.1207(4) 0.043(3) Uani 0
O7A 0.4077(4) -0.0819(4) 0.0891(3) 0.063(3) Uani 0
N8A 0.2852(4) 0.0107(4) 0.1170(3) 0.037(2) Uani 0
N1B -0.0551(4) 0.3443(4) -0.0564(3) 0.039(2) Uani 0
C2B -0.0561(5) 0.2814(5) -0.0031(4) 0.040(3) Uani 0
H2B -0.1198(5) 0.2404(5) -0.0119(4) 0.077(5) Uiso 0
N3B 0.0401(4) 0.2778(4) 0.0663(3) 0.032(2) Uani 0
C3AB 0.1082(4) 0.3421(4) 0.0542(3) 0.029(2) Uani 0
N4B 0.2124(4) 0.3679(4) 0.1028(3) 0.031(2) Uani 0
C5B 0.2597(5) 0.4388(5) 0.0723(3) 0.036(2) Uani 0
C51B 0.3760(5) 0.4725(6) 0.1261(4) 0.052(3) Uani 0
H51B 0.3929(5) 0.5439(6) 0.1176(4) 0.077(5) Uiso 0
H52B 0.4332(5) 0.4254(6) 0.1299(4) 0.077(5) Uiso 0
H53B 0.3709(5) 0.4696(6) 0.1742(4) 0.077(5) Uiso 0
C6B 0.2040(5) 0.4801(5) -0.0021(4) 0.038(3) Uani 0
H6B 0.2424(5) 0.5271(5) -0.0203(4) 0.077(5) Uiso 0
C7B 0.0920(5) 0.4562(4) -0.0536(3) 0.035(2) Uani 0
O7B 0.0323(4) 0.4920(4) -0.1195(2) 0.046(2) Uani 0
N8B 0.0504(4) 0.3834(4) -0.0196(3) 0.033(2) Uani 0
N1N 0.3143(5) -0.0920(5) 0.3349(4) 0.053(3) Uani 0
O1N 0.3374(7) -0.0509(6) 0.2865(4) 0.105(4) Uani 0
O2N 0.2206(6) -0.0977(6) 0.3212(7) 0.140(7) Uani 0
O3N 0.3857(7) -0.1275(8) 0.3947(5) 0.140(5) Uani 0
N2N 0.1053(6) 0.3369(5) 0.3937(4) 0.060(3) Uani 0
O4N 0.1331(6) 0.3530(6) 0.4629(4) 0.096(4) Uani 0
O5N 0.1194(7) 0.2514(5) 0.3702(4) 0.102(5) Uani 0
O6N 0.0662(8) 0.4087(7) 0.3457(5) 0.140(6) Uani 0
O1W 0.2990(7) -0.2664(6) -0.0001(5) 0.112(5) Uani 2

loop_
_geom_bond_atom_site_label_1
_geom_bond_atom_site_label_2
_geom_bond_distance
Pt N1M 2.034(6)
N1M H11M 0.96000
N1M H12M 0.96000
N1M H13M 0.96000
Pt N2M 2.032(7)
N2M H21M 0.96000
N2M H22M 0.96000
N2M H23M 0.96000
Pt Pd 3.083(1)
Pd N1P 2.011(5)
N1P C2P 1.353(8)
C2P C3P 1.37(1)
C3P H3P 0.96000
C3P C4P 1.36(1)
C4P H4P 0.96000
C4P C5P 1.37(1)
C5P H5P 0.96000
N1P C6P 1.332(8)
C5P C6P 1.38(1)
C6P H6P 0.96000
Pd N1Q 2.014(5)
C2P C2Q 1.451(9)
N1Q C2Q 1.352(9)
C2Q C3Q 1.38(1)
C3Q H3Q 0.96000
C3Q C4Q 1.35(1)
C4Q H4Q 0.96000
C4Q C5Q 1.38(1)
C5Q H5Q 0.96000
N1Q C6Q 1.335(8)
C5Q C6Q 1.37(1)
C6Q H6Q 0.96000
N1A C2A 1.31(1)
C2A H2A 0.96000
Pt N3A 2.018(6)
C2A N3A 1.353(7)
N3A C3AA 1.348(8)
Pd N4A 2.064(5)
C3AA N4A 1.325(7)
N4A C5A 1.378(9)
C5A C51A 1.479(9)
C51A H51A 0.96000
C51A H52A 0.96000
C51A H53A 0.96000
C5A C6A 1.38(1)
C6A H6A 0.96000
C6A C7A 1.410(9)
C7A O7A 1.23(1)
N1A N8A 1.371(7)
C3AA N8A 1.364(8)
C7A N8A 1.42(1)
N1B C2B 1.299(9)
C2B H2B 0.96000
Pt N3B 2.006(5)
C2B N3B 1.368(6)
N3B C3AB 1.339(9)
Pd N4B 2.054(5)
C3AB N4B 1.331(6)
N4B C5B 1.385(9)
C5B C51B 1.500(8)
C51B H51B 0.96000
C51B H52B 0.96000
C51B H53B 0.96000
C5B C6B 1.367(8)
C6B H6B 0.96000
C6B C7B 1.417(8)
C7B O7B 1.227(6)
N1B N8B 1.372(7)
C3AB N8B 1.360(7)
C7B N8B 1.393(9)
N1N O1N 1.23(1)
N1N O2N 1.19(1)
N1N O3N 1.192(9)
N2N O4N 1.21(1)
N2N O5N 1.22(1)
N2N O6N 1.22(1)
